data_4117372
loop_
_publ_author_name
'Shou-Tian Zheng'
'Tao Wu'
'Fan Zuo'
'Chengtsung Chou'
'Pingyun Feng'
'Xianhui Bu'

_publ_section_title
;
 Mimicking Zeolite to Its Core: Porous Sodalite Cages as Hangers for
 Pendant Trimeric M3(OH) Clusters (M = Mg, Mn, Co, Ni, Cd)
;
_journal_name_full 'Journal of the American Chemical Society'
_journal_page_first 1934
_journal_page_last 1937
_journal_paper_doi 10.1021/ja209800x
_journal_volume 134
_journal_year 2012
_chemical_formula_sum 'C260 H216 In20 Mn16 N4 O224'
_chemical_formula_weight 10155.81
_chemical_name_systematic
; 
 ? 
;
_space_group_IT_number 227
_symmetry_cell_setting cubic
_symmetry_space_group_name_Hall '-F 4vw 2vw 3'
_symmetry_space_group_name_H-M 'F d -3 m :2'
_atom_sites_solution_hydrogens geom
_atom_sites_solution_primary direct
_atom_sites_solution_secondary difmap
_audit_creation_method SHELXL-97
_cell_angle_alpha 90.00
_cell_angle_beta 90.00
_cell_angle_gamma 90.00
_cell_formula_units_Z 8
_cell_length_a 50.9199(4)
_cell_length_b 50.9199(4)
_cell_length_c 50.9199(4)
_cell_measurement_temperature 296(2)
_cell_volume 132027.0(18)
_computing_structure_refinement 'SHELXL-97 (Sheldrick, 1997)'
_computing_structure_solution 'SHELXS-97 (Sheldrick, 1990)'
_diffrn_ambient_temperature 296(2)
_diffrn_measured_fraction_theta_full 1.000
_diffrn_measured_fraction_theta_max 1.000
_diffrn_radiation_monochromator graphite
_diffrn_radiation_source 'fine-focus sealed tube'
_diffrn_radiation_type MoK\a
_diffrn_radiation_wavelength 0.71073
_diffrn_reflns_av_R_equivalents 0.1270
_diffrn_reflns_av_sigmaI/netI 0.0466
_diffrn_reflns_limit_h_max 46
_diffrn_reflns_limit_h_min -50
_diffrn_reflns_limit_k_max 50
_diffrn_reflns_limit_k_min -50
_diffrn_reflns_limit_l_max 50
_diffrn_reflns_limit_l_min -50
_diffrn_reflns_number 73636
_diffrn_reflns_theta_full 20.81
_diffrn_reflns_theta_max 20.81
_diffrn_reflns_theta_min 0.69
_exptl_absorpt_coefficient_mu 1.039
_exptl_crystal_colour colorless
_exptl_crystal_density_diffrn 1.022
_exptl_crystal_description block
_exptl_crystal_F_000 39808
_exptl_crystal_size_max 0.03
_exptl_crystal_size_mid 0.03
_exptl_crystal_size_min 0.03
_refine_diff_density_max 2.196
_refine_diff_density_min -1.140
_refine_diff_density_rms 0.113
_refine_ls_extinction_method none
_refine_ls_goodness_of_fit_ref 1.024
_refine_ls_hydrogen_treatment constr
_refine_ls_matrix_type full
_refine_ls_number_parameters 208
_refine_ls_number_reflns 3251
_refine_ls_number_restraints 1
_refine_ls_restrained_S_all 1.037
_refine_ls_R_factor_all 0.1178
_refine_ls_R_factor_gt 0.0800
_refine_ls_shift/su_max 0.001
_refine_ls_shift/su_mean 0.000
_refine_ls_structure_factor_coef Fsqd
_refine_ls_weighting_details 'calc w=1/[\s^2^(Fo^2^)+(0.1633P)^2^+0.0000P] where P=(Fo^2^+2Fc^2^)/3'
_refine_ls_weighting_scheme calc
_refine_ls_wR_factor_gt 0.2180
_refine_ls_wR_factor_ref 0.2405
_reflns_number_gt 2225
_reflns_number_total 3251
_reflns_threshold_expression >2sigma(I)
_cod_data_source_file ja209800x_si_002_2.cif
_cod_data_source_block CPM-15-Mn
_cod_original_sg_symbol_H-M 'F d -3 m'
_cod_database_code 4117372

loop_
_symmetry_equiv_pos_as_xyz
'x, y, z'
'-x+3/4, -y+1/4, z+1/2'
'-x+1/4, y+1/2, -z+3/4'
'x+1/2, -y+3/4, -z+1/4'
'z, x, y'
'z+1/2, -x+3/4, -y+1/4'
'-z+3/4, -x+1/4, y+1/2'
'-z+1/4, x+1/2, -y+3/4'
'y, z, x'
'-y+1/4, z+1/2, -x+3/4'
'y+1/2, -z+3/4, -x+1/4'
'-y+3/4, -z+1/4, x+1/2'
'y+3/4, x+1/4, -z+1/2'
'-y, -x, -z'
'y+1/4, -x+1/2, z+3/4'
'-y+1/2, x+3/4, z+1/4'
'x+3/4, z+1/4, -y+1/2'
'-x+1/2, z+3/4, y+1/4'
'-x, -z, -y'
'x+1/4, -z+1/2, y+3/4'
'z+3/4, y+1/4, -x+1/2'
'z+1/4, -y+1/2, x+3/4'
'-z+1/2, y+3/4, x+1/4'
'-z, -y, -x'
'x, y+1/2, z+1/2'
'-x+3/4, -y+3/4, z+1'
'-x+1/4, y+1, -z+5/4'
'x+1/2, -y+5/4, -z+3/4'
'z, x+1/2, y+1/2'
'z+1/2, -x+5/4, -y+3/4'
'-z+3/4, -x+3/4, y+1'
'-z+1/4, x+1, -y+5/4'
'y, z+1/2, x+1/2'
'-y+1/4, z+1, -x+5/4'
'y+1/2, -z+5/4, -x+3/4'
'-y+3/4, -z+3/4, x+1'
'y+3/4, x+3/4, -z+1'
'-y, -x+1/2, -z+1/2'
'y+1/4, -x+1, z+5/4'
'-y+1/2, x+5/4, z+3/4'
'x+3/4, z+3/4, -y+1'
'-x+1/2, z+5/4, y+3/4'
'-x, -z+1/2, -y+1/2'
'x+1/4, -z+1, y+5/4'
'z+3/4, y+3/4, -x+1'
'z+1/4, -y+1, x+5/4'
'-z+1/2, y+5/4, x+3/4'
'-z, -y+1/2, -x+1/2'
'x+1/2, y, z+1/2'
'-x+5/4, -y+1/4, z+1'
'-x+3/4, y+1/2, -z+5/4'
'x+1, -y+3/4, -z+3/4'
'z+1/2, x, y+1/2'
'z+1, -x+3/4, -y+3/4'
'-z+5/4, -x+1/4, y+1'
'-z+3/4, x+1/2, -y+5/4'
'y+1/2, z, x+1/2'
'-y+3/4, z+1/2, -x+5/4'
'y+1, -z+3/4, -x+3/4'
'-y+5/4, -z+1/4, x+1'
'y+5/4, x+1/4, -z+1'
'-y+1/2, -x, -z+1/2'
'y+3/4, -x+1/2, z+5/4'
'-y+1, x+3/4, z+3/4'
'x+5/4, z+1/4, -y+1'
'-x+1, z+3/4, y+3/4'
'-x+1/2, -z, -y+1/2'
'x+3/4, -z+1/2, y+5/4'
'z+5/4, y+1/4, -x+1'
'z+3/4, -y+1/2, x+5/4'
'-z+1, y+3/4, x+3/4'
'-z+1/2, -y, -x+1/2'
'x+1/2, y+1/2, z'
'-x+5/4, -y+3/4, z+1/2'
'-x+3/4, y+1, -z+3/4'
'x+1, -y+5/4, -z+1/4'
'z+1/2, x+1/2, y'
'z+1, -x+5/4, -y+1/4'
'-z+5/4, -x+3/4, y+1/2'
'-z+3/4, x+1, -y+3/4'
'y+1/2, z+1/2, x'
'-y+3/4, z+1, -x+3/4'
'y+1, -z+5/4, -x+1/4'
'-y+5/4, -z+3/4, x+1/2'
'y+5/4, x+3/4, -z+1/2'
'-y+1/2, -x+1/2, -z'
'y+3/4, -x+1, z+3/4'
'-y+1, x+5/4, z+1/4'
'x+5/4, z+3/4, -y+1/2'
'-x+1, z+5/4, y+1/4'
'-x+1/2, -z+1/2, -y'
'x+3/4, -z+1, y+3/4'
'z+5/4, y+3/4, -x+1/2'
'z+3/4, -y+1, x+3/4'
'-z+1, y+5/4, x+1/4'
'-z+1/2, -y+1/2, -x'
'-x, -y, -z'
'x-3/4, y-1/4, -z-1/2'
'x-1/4, -y-1/2, z-3/4'
'-x-1/2, y-3/4, z-1/4'
'-z, -x, -y'
'-z-1/2, x-3/4, y-1/4'
'z-3/4, x-1/4, -y-1/2'
'z-1/4, -x-1/2, y-3/4'
'-y, -z, -x'
'y-1/4, -z-1/2, x-3/4'
'-y-1/2, z-3/4, x-1/4'
'y-3/4, z-1/4, -x-1/2'
'-y-3/4, -x-1/4, z-1/2'
'y, x, z'
'-y-1/4, x-1/2, -z-3/4'
'y-1/2, -x-3/4, -z-1/4'
'-x-3/4, -z-1/4, y-1/2'
'x-1/2, -z-3/4, -y-1/4'
'x, z, y'
'-x-1/4, z-1/2, -y-3/4'
'-z-3/4, -y-1/4, x-1/2'
'-z-1/4, y-1/2, -x-3/4'
'z-1/2, -y-3/4, -x-1/4'
'z, y, x'
'-x, -y+1/2, -z+1/2'
'x-3/4, y+1/4, -z'
'x-1/4, -y, z-1/4'
'-x-1/2, y-1/4, z+1/4'
'-z, -x+1/2, -y+1/2'
'-z-1/2, x-1/4, y+1/4'
'z-3/4, x+1/4, -y'
'z-1/4, -x, y-1/4'
'-y, -z+1/2, -x+1/2'
'y-1/4, -z, x-1/4'
'-y-1/2, z-1/4, x+1/4'
'y-3/4, z+1/4, -x'
'-y-3/4, -x+1/4, z'
'y, x+1/2, z+1/2'
'-y-1/4, x, -z-1/4'
'y-1/2, -x-1/4, -z+1/4'
'-x-3/4, -z+1/4, y'
'x-1/2, -z-1/4, -y+1/4'
'x, z+1/2, y+1/2'
'-x-1/4, z, -y-1/4'
'-z-3/4, -y+1/4, x'
'-z-1/4, y, -x-1/4'
'z-1/2, -y-1/4, -x+1/4'
'z, y+1/2, x+1/2'
'-x+1/2, -y, -z+1/2'
'x-1/4, y-1/4, -z'
'x+1/4, -y-1/2, z-1/4'
'-x, y-3/4, z+1/4'
'-z+1/2, -x, -y+1/2'
'-z, x-3/4, y+1/4'
'z-1/4, x-1/4, -y'
'z+1/4, -x-1/2, y-1/4'
'-y+1/2, -z, -x+1/2'
'y+1/4, -z-1/2, x-1/4'
'-y, z-3/4, x+1/4'
'y-1/4, z-1/4, -x'
'-y-1/4, -x-1/4, z'
'y+1/2, x, z+1/2'
'-y+1/4, x-1/2, -z-1/4'
'y, -x-3/4, -z+1/4'
'-x-1/4, -z-1/4, y'
'x, -z-3/4, -y+1/4'
'x+1/2, z, y+1/2'
'-x+1/4, z-1/2, -y-1/4'
'-z-1/4, -y-1/4, x'
'-z+1/4, y-1/2, -x-1/4'
'z, -y-3/4, -x+1/4'
'z+1/2, y, x+1/2'
'-x+1/2, -y+1/2, -z'
'x-1/4, y+1/4, -z-1/2'
'x+1/4, -y, z-3/4'
'-x, y-1/4, z-1/4'
'-z+1/2, -x+1/2, -y'
'-z, x-1/4, y-1/4'
'z-1/4, x+1/4, -y-1/2'
'z+1/4, -x, y-3/4'
'-y+1/2, -z+1/2, -x'
'y+1/4, -z, x-3/4'
'-y, z-1/4, x-1/4'
'y-1/4, z+1/4, -x-1/2'
'-y-1/4, -x+1/4, z-1/2'
'y+1/2, x+1/2, z'
'-y+1/4, x, -z-3/4'
'y, -x-1/4, -z-1/4'
'-x-1/4, -z+1/4, y-1/2'
'x, -z-1/4, -y-1/4'
'x+1/2, z+1/2, y'
'-x+1/4, z, -y-3/4'
'-z-1/4, -y+1/4, x-1/2'
'-z+1/4, y, -x-3/4'
'z, -y-1/4, -x-1/4'
'z+1/2, y+1/2, x'

loop_
_atom_site_label
_atom_site_type_symbol
_atom_site_fract_x
_atom_site_fract_y
_atom_site_fract_z
_atom_site_U_iso_or_equiv
_atom_site_adp_type
_atom_site_occupancy
_atom_site_symmetry_multiplicity
_atom_site_calc_flag
_atom_site_refinement_flags
In1 In -0.122043(19) 1.122043(19) 0.0000 0.0787(6) Uani 1 2 d S
In2 In -0.323015(17) 1.073015(17) 0.02280(2) 0.0572(5) Uani 0.67 2 d SP
Mn2 Mn -0.323015(17) 1.073015(17) 0.02280(2) 0.0572(5) Uani 0.33 2 d SP
Mn3 Mn 0.04022(11) 1.04022(11) 0.09323(14) 0.126(3) Uani 0.52 2 d SPD
Mn3A Mn 0.05354(18) 1.05354(18) 0.0949(2) 0.162(4) Uani 0.48 2 d SP
O1 O -0.1109(2) 1.09992(18) 0.0344(2) 0.114(3) Uani 1 1 d .
O2 O -0.0765(2) 1.1187(3) 0.0198(3) 0.152(5) Uani 1 1 d .
O3 O 0.0098(3) 1.0572(4) 0.0870(6) 0.415(19) Uani 1 1 d .
O4 O -0.16282(15) 1.10754(16) 0.01264(17) 0.083(2) Uani 1 1 d .
O5 O -0.15704(15) 1.12835(17) -0.02509(16) 0.091(3) Uani 1 1 d .
O6 O -0.28461(14) 1.07914(14) 0.00325(13) 0.071(2) Uani 1 1 d .
O7 O -0.30312(18) 1.05312(18) 0.05312(18) 0.056(4) Uani 1 6 d S
O8 O -0.36173(13) 1.07078(13) 0.03998(14) 0.069(2) Uani 1 1 d .
O9 O 0.04592(10) 1.04592(10) 0.04592(10) 0.006(2) Uiso 1 6 d SD
C1 C -0.0866(4) 1.1041(4) 0.0350(3) 0.118(5) Uani 1 1 d .
C2 C -0.0868(4) 1.0698(3) 0.0698(3) 0.099(6) Uani 1 2 d S
C3 C -0.0714(3) 1.0878(3) 0.0552(3) 0.097(4) Uani 1 1 d .
C4 C -0.0447(3) 1.0906(4) 0.0559(4) 0.137(6) Uani 1 1 d .
C5 C -0.0313(5) 1.0732(4) 0.0732(4) 0.137(10) Uani 1 2 d S
C6 C -0.0011(8) 1.0778(5) 0.0778(5) 0.197 Uiso 1 2 d S
C7 C -0.1711(2) 1.1165(2) -0.0090(3) 0.081(4) Uani 1 1 d .
C8 C -0.2073(2) 1.1176(3) -0.0427(2) 0.077(5) Uani 1 2 d S
C9 C -0.1996(2) 1.1110(2) -0.0164(2) 0.078(3) Uani 1 1 d .
C10 C -0.2170(2) 1.09952(19) 0.0014(2) 0.066(3) Uani 1 1 d .
C11 C -0.2428(2) 1.0934(3) -0.0072(2) 0.069(5) Uani 1 2 d S
C12 C -0.2619(2) 1.0824(3) 0.0119(2) 0.063(4) Uani 1 2 d S
C13 C -0.3726(3) 1.0604(2) 0.0604(2) 0.060(4) Uani 1 2 d S
C14 C -0.3950(3) 1.07042(18) 0.07042(18) 0.043(3) Uani 1 2 d S
C15 C -0.40671(19) 1.09329(19) 0.0599(3) 0.071(5) Uani 1 2 d S
O1W O -0.33993(16) 1.08993(16) -0.0129(2) 0.099(4) Uani 1 2 d S
O2W O 0.0356(4) 1.0356(4) 0.1216(5) 0.232 Uiso 1 2 d S
O3W O 0.0687(4) 1.0687(4) 0.1061(5) 0.219 Uiso 1 2 d S
O4W O 0.0153(3) 1.0153(3) 0.0764(4) 0.207 Uiso 1 2 d S

loop_
_atom_site_aniso_label
_atom_site_aniso_U_11
_atom_site_aniso_U_22
_atom_site_aniso_U_33
_atom_site_aniso_U_23
_atom_site_aniso_U_13
_atom_site_aniso_U_12
In1 0.0771(7) 0.0771(7) 0.0819(10) 0.0056(4) 0.0056(4) -0.0206(6)
In2 0.0578(6) 0.0578(6) 0.0559(9) -0.0032(5) 0.0032(5) 0.0004(6)
Mn2 0.0578(6) 0.0578(6) 0.0559(9) -0.0032(5) 0.0032(5) 0.0004(6)
Mn3 0.114(4) 0.114(4) 0.151(7) -0.040(4) -0.040(4) -0.026(5)
Mn3A 0.179(6) 0.179(6) 0.129(7) -0.044(5) -0.044(5) -0.039(8)
O1 0.116(8) 0.100(7) 0.125(8) 0.024(6) -0.043(7) -0.023(6)
O2 0.132(10) 0.174(12) 0.151(11) 0.079(9) -0.008(8) -0.027(8)
O3 0.098(11) 0.34(3) 0.81(5) 0.35(3) 0.106(18) 0.030(13)
O4 0.072(6) 0.101(7) 0.076(6) 0.012(5) 0.008(5) -0.019(5)
O5 0.063(5) 0.120(7) 0.089(6) 0.025(5) 0.012(5) -0.032(5)
O6 0.061(5) 0.082(5) 0.070(5) -0.008(4) 0.021(4) -0.011(4)
O7 0.056(4) 0.056(4) 0.056(4) 0.008(5) -0.008(5) -0.008(5)
O8 0.057(4) 0.077(5) 0.072(5) 0.011(4) 0.014(4) 0.026(4)
C1 0.145(17) 0.117(14) 0.091(12) -0.019(10) -0.025(13) -0.027(13)
C2 0.116(17) 0.091(9) 0.091(9) 0.020(12) -0.002(9) -0.002(9)
C3 0.102(12) 0.098(11) 0.092(10) 0.005(8) -0.031(9) -0.002(9)
C4 0.094(13) 0.149(16) 0.169(17) -0.006(13) 0.001(12) -0.019(11)
C5 0.086(16) 0.163(15) 0.163(15) 0.070(19) -0.045(12) -0.045(12)
C7 0.065(9) 0.075(9) 0.102(11) -0.021(8) 0.013(9) -0.021(7)
C8 0.069(7) 0.092(13) 0.069(7) 0.001(7) 0.001(10) -0.001(7)
C9 0.061(8) 0.088(9) 0.085(9) -0.003(7) -0.003(7) 0.017(7)
C10 0.069(8) 0.050(7) 0.078(8) 0.003(6) 0.024(7) -0.022(6)
C11 0.068(7) 0.071(11) 0.068(7) -0.008(6) 0.031(10) 0.008(6)
C12 0.062(6) 0.066(11) 0.062(6) 0.004(6) 0.010(10) -0.004(6)
C13 0.061(11) 0.060(6) 0.060(6) 0.018(9) 0.010(6) 0.010(6)
C14 0.059(10) 0.036(5) 0.036(5) 0.016(7) 0.016(5) 0.016(5)
C15 0.085(8) 0.085(8) 0.042(9) -0.002(5) -0.002(5) -0.039(11)
O1W 0.094(5) 0.094(5) 0.110(10) 0.030(5) -0.030(5) -0.006(7)

loop_
_atom_type_symbol
_atom_type_description
_atom_type_scat_dispersion_real
_atom_type_scat_dispersion_imag
_atom_type_scat_source
C C 0.0033 0.0016 'International Tables Vol C Tables 4.2.6.8 and 6.1.1.4'
H H 0.0000 0.0000 'International Tables Vol C Tables 4.2.6.8 and 6.1.1.4'
N N 0.0061 0.0033 'International Tables Vol C Tables 4.2.6.8 and 6.1.1.4'
O O 0.0106 0.0060 'International Tables Vol C Tables 4.2.6.8 and 6.1.1.4'
Mn Mn 0.3368 0.7283 'International Tables Vol C Tables 4.2.6.8 and 6.1.1.4'
In In -0.7276 1.3100 'International Tables Vol C Tables 4.2.6.8 and 6.1.1.4'

loop_
_geom_angle_atom_site_label_1
_geom_angle_atom_site_label_2
_geom_angle_atom_site_label_3
_geom_angle
_geom_angle_site_symmetry_1
_geom_angle_site_symmetry_3
O1 In1 O1 112.6(6) 14_665 .
O1 In1 O5 89.4(3) 14_665 .
O1 In1 O5 139.0(3) . .
O1 In1 O5 139.0(3) 14_665 14_665
O1 In1 O5 89.4(3) . 14_665
O5 In1 O5 95.7(5) . 14_665
O1 In1 O4 80.9(4) 14_665 14_665
O1 In1 O4 128.0(3) . 14_665
O5 In1 O4 88.1(3) . 14_665
O5 In1 O4 58.7(3) 14_665 14_665
O1 In1 O4 128.0(3) 14_665 .
O1 In1 O4 80.9(4) . .
O5 In1 O4 58.7(3) . .
O5 In1 O4 88.1(3) 14_665 .
O4 In1 O4 131.3(4) 14_665 .
O1 In1 O2 53.3(3) 14_665 14_665
O1 In1 O2 80.1(4) . 14_665
O5 In1 O2 87.5(4) . 14_665
O5 In1 O2 167.1(3) 14_665 14_665
O4 In1 O2 134.0(4) 14_665 14_665
O4 In1 O2 83.0(3) . 14_665
O1 In1 O2 80.1(4) 14_665 .
O1 In1 O2 53.3(3) . .
O5 In1 O2 167.1(3) . .
O5 In1 O2 87.5(4) 14_665 .
O4 In1 O2 83.0(3) 14_665 .
O4 In1 O2 134.0(4) . .
O2 In1 O2 92.1(6) 14_665 .
O1 In1 C7 109.6(4) 14_665 .
O1 In1 C7 110.2(5) . .
O5 In1 C7 29.1(4) . .
O5 In1 C7 92.9(3) 14_665 .
O4 In1 C7 111.3(4) 14_665 .
O4 In1 C7 29.6(3) . .
O2 In1 C7 83.9(4) 14_665 .
O2 In1 C7 163.4(4) . .
O1 In1 C7 110.2(5) 14_665 14_665
O1 In1 C7 109.6(4) . 14_665
O5 In1 C7 92.9(3) . 14_665
O5 In1 C7 29.1(4) 14_665 14_665
O4 In1 C7 29.6(3) 14_665 14_665
O4 In1 C7 111.3(4) . 14_665
O2 In1 C7 163.4(4) 14_665 14_665
O2 In1 C7 83.9(4) . 14_665
C7 In1 C7 104.3(5) . 14_665
O1 In1 C1 27.3(4) 14_665 14_665
O1 In1 C1 95.6(5) . 14_665
O5 In1 C1 89.3(4) . 14_665
O5 In1 C1 165.6(5) 14_665 14_665
O4 In1 C1 108.2(5) 14_665 14_665
O4 In1 C1 106.0(5) . 14_665
O2 In1 C1 26.0(4) 14_665 14_665
O2 In1 C1 84.8(4) . 14_665
C7 In1 C1 98.0(5) . 14_665
C7 In1 C1 137.4(6) 14_665 14_665
O1 In1 C1 95.6(5) 14_665 .
O1 In1 C1 27.3(4) . .
O5 In1 C1 165.6(5) . .
O5 In1 C1 89.3(4) 14_665 .
O4 In1 C1 106.0(5) 14_665 .
O4 In1 C1 108.2(5) . .
O2 In1 C1 84.8(4) 14_665 .
O2 In1 C1 26.0(4) . .
C7 In1 C1 137.4(6) . .
C7 In1 C1 98.0(5) 14_665 .
C1 In1 C1 89.1(7) 14_665 .
O7 In2 O8 96.7(4) . .
O7 In2 O8 96.7(4) . 157_665
O8 In2 O8 86.1(4) . 157_665
O7 In2 O1W 171.0(6) . .
O8 In2 O1W 89.9(3) . .
O8 In2 O1W 89.9(3) 157_665 .
O7 In2 O6 88.4(3) . 157_665
O8 In2 O6 90.4(3) . 157_665
O8 In2 O6 174.1(3) 157_665 157_665
O1W In2 O6 85.3(3) . 157_665
O7 In2 O6 88.4(3) . .
O8 In2 O6 174.1(3) . .
O8 In2 O6 90.4(3) 157_665 .
O1W In2 O6 85.3(3) . .
O6 In2 O6 92.7(4) 157_665 .
Mn3A Mn3 O2W 97.8(13) . .
Mn3A Mn3 O3 106.5(8) . 110_465
O2W Mn3 O3 96.4(9) . 110_465
Mn3A Mn3 O3 106.5(8) . .
O2W Mn3 O3 96.4(9) . .
O3 Mn3 O3 142(2) 110_465 .
Mn3A Mn3 O4W 159.6(12) . .
O2W Mn3 O4W 102.6(13) . .
O3 Mn3 O4W 71.3(9) 110_465 .
O3 Mn3 O4W 71.3(9) . .
Mn3A Mn3 O3W 12.7(10) . .
O2W Mn3 O3W 85.2(13) . .
O3 Mn3 O3W 108.1(9) 110_465 .
O3 Mn3 O3W 108.1(9) . .
O4W Mn3 O3W 172.3(10) . .
Mn3A Mn3 O9 85.4(9) . .
O2W Mn3 O9 176.7(12) . .
O3 Mn3 O9 82.6(9) 110_465 .
O3 Mn3 O9 82.6(9) . .
O4W Mn3 O9 74.2(7) . .
O3W Mn3 O9 98.1(8) . .
Mn3 Mn3A O3W 157.5(18) . .
Mn3 Mn3A O2W 51.6(11) . .
O3W Mn3A O2W 105.9(15) . .
Mn3 Mn3A O3 49.5(6) . 110_465
O3W Mn3A O3 130.2(8) . 110_465
O2W Mn3A O3 72.0(8) . 110_465
Mn3 Mn3A O3 49.5(6) . .
O3W Mn3A O3 130.2(8) . .
O2W Mn3A O3 72.0(8) . .
O3 Mn3A O3 97.3(14) 110_465 .
Mn3 Mn3A Mn3A 115.8(7) . 5_564
O3W Mn3A Mn3A 83.4(11) . 5_564
O2W Mn3A Mn3A 149.0(2) . 5_564
O3 Mn3A Mn3A 79.5(5) 110_465 5_564
O3 Mn3A Mn3A 124.6(7) . 5_564
Mn3 Mn3A Mn3A 115.8(7) . 9_465
O3W Mn3A Mn3A 83.4(11) . 9_465
O2W Mn3A Mn3A 149.0(2) . 9_465
O3 Mn3A Mn3A 124.6(7) 110_465 9_465
O3 Mn3A Mn3A 79.5(5) . 9_465
Mn3A Mn3A Mn3A 60.000(1) 5_564 9_465
C1 O1 In1 101.0(10) . .
C1 O2 In1 84.5(11) . .
C6 O3 Mn3 146(2) . .
C6 O3 Mn3A 124(2) . .
Mn3 O3 Mn3A 24.0(3) . .
C7 O4 In1 86.6(7) . .
C7 O5 In1 90.7(8) . .
C12 O6 In2 132.6(8) . .
Mn2 O7 In2 0.00(10) 31_453 31_453
Mn2 O7 In2 118.29(19) 31_453 .
In2 O7 In2 118.29(19) 31_453 .
Mn2 O7 Mn2 118.28(19) 31_453 82_554
In2 O7 Mn2 118.28(19) 31_453 82_554
In2 O7 Mn2 118.29(19) . 82_554
Mn2 O7 In2 118.28(19) 31_453 82_554
In2 O7 In2 118.28(19) 31_453 82_554
In2 O7 In2 118.29(19) . 82_554
Mn2 O7 In2 0.00(10) 82_554 82_554
C13 O8 In2 137.5(8) . .
Mn3 O9 Mn3 102.7(3) 5_564 .
Mn3 O9 Mn3 102.7(3) 5_564 9_465
Mn3 O9 Mn3 102.7(3) . 9_465
O2 C1 O1 121.1(18) . .
O2 C1 C3 123.8(18) . .
O1 C1 C3 115.0(17) . .
O2 C1 In1 69.5(11) . .
O1 C1 In1 51.8(8) . .
C3 C1 In1 164.9(13) . .
C3 C2 C3 111.9(19) 115_564 .
C4 C3 C2 126.9(15) . .
C4 C3 C1 117.8(16) . .
C2 C3 C1 115.1(14) . .
C3 C4 C5 115.4(17) . .
C4 C5 C4 123(2) 115_564 .
C4 C5 C6 117.8(11) 115_564 .
C4 C5 C6 117.8(11) . .
O3 C6 O3 115(4) 115_564 .
O3 C6 C5 111(2) 115_564 .
O3 C6 C5 111(2) . .
O5 C7 O4 123.8(12) . .
O5 C7 C9 118.2(14) . .
O4 C7 C9 117.9(12) . .
O5 C7 In1 60.1(6) . .
O4 C7 In1 63.8(6) . .
C9 C7 In1 174.0(9) . .
C9 C8 C9 117.4(15) 142 .
C10 C9 C8 121.9(11) . .
C10 C9 C7 121.3(11) . .
C8 C9 C7 116.9(12) . .
C9 C10 C11 118.5(11) . .
C10 C11 C10 121.7(14) 142 .
C10 C11 C12 119.0(7) 142 .
C10 C11 C12 119.0(7) . .
O6 C12 O6 129.4(15) . 142
O6 C12 C11 115.2(7) . .
O6 C12 C11 115.2(7) 142 .
O8 C13 O8 118.7(13) 115_564 .
O8 C13 C14 120.7(7) 115_564 .
O8 C13 C14 120.7(7) . .
C13 C14 C15 121.7(7) . .
C13 C14 C15 121.7(7) . 57_365
C15 C14 C15 116.3(14) . 57_365
C14 C15 C14 123.7(14) 77_464 .
Mn3 O2W Mn3A 30.6(6) . .
Mn3A O3W Mn3 9.9(8) . .

loop_
_geom_bond_atom_site_label_1
_geom_bond_atom_site_label_2
_geom_bond_distance
_geom_bond_site_symmetry_2
In1 O1 2.157(9) 14_665
In1 O1 2.157(9) .
In1 O5 2.216(8) .
In1 O5 2.216(8) 14_665
In1 O4 2.296(7) 14_665
In1 O4 2.296(7) .
In1 O2 2.536(12) 14_665
In1 O2 2.536(12) .
In1 C7 2.555(12) .
In1 C7 2.555(12) 14_665
In1 C1 2.695(19) 14_665
In1 C1 2.695(19) .
In2 O7 2.106(2) .
In2 O8 2.160(7) .
In2 O8 2.160(7) 157_665
In2 O1W 2.189(11) .
In2 O6 2.217(7) 157_665
In2 O6 2.217(7) .
Mn3 Mn3A 0.963(11) .
Mn3 O2W 1.48(3) .
Mn3 O3 1.803(14) 110_465
Mn3 O3 1.803(14) .
Mn3 O4W 1.99(2) .
Mn3 O3W 2.15(3) .
Mn3 O9 2.443(7) .
Mn3A O3W 1.23(2) .
Mn3A O2W 1.87(3) .
Mn3A O3 2.273(17) 110_465
Mn3A O3 2.273(17) .
Mn3A Mn3A 2.98(2) 5_564
Mn3A Mn3A 2.98(2) 9_465
O1 C1 1.257(18) .
O2 C1 1.189(18) .
O3 C6 1.28(2) .
O4 C7 1.265(15) .
O5 C7 1.244(14) .
O6 C12 1.249(9) .
O7 Mn2 2.106(2) 31_453
O7 In2 2.106(2) 31_453
O7 Mn2 2.106(2) 82_554
O7 In2 2.106(2) 82_554
O8 C13 1.289(9) .
O9 Mn3 2.443(7) 5_564
O9 Mn3 2.443(7) 9_465
C1 C3 1.53(2) .
C2 C3 1.419(18) 115_564
C2 C3 1.419(18) .
C3 C4 1.368(19) .
C4 C5 1.42(2) .
C5 C4 1.42(2) 115_564
C5 C6 1.57(4) .
C6 O3 1.28(2) 115_564
C7 C9 1.525(16) .
C8 C9 1.431(14) 142
C8 C9 1.431(14) .
C9 C10 1.401(15) .
C10 C11 1.418(12) .
C11 C10 1.418(12) 142
C11 C12 1.48(2) .
C12 O6 1.249(9) 142
C13 O8 1.289(9) 115_564
C13 C14 1.352(18) .
C14 C15 1.413(9) .
C14 C15 1.413(9) 57_365
C15 C14 1.413(9) 77_464
